data_4303321
loop_
_publ_author_name
'Taketo Taguchi'
'Matthew R. Daniels'
'Khalil A. Abboud'
'George Christou'

_publ_section_title
;
Mn4, Mn6, and Mn11 Clusters from the Use of Bulky
Diphenyl(pyridine-2-yl)methanol
;
_journal_name_full 'Inorganic Chemistry'
_journal_page_first 9325
_journal_page_last 9335
_journal_paper_doi 10.1021/ic901306k
_journal_volume 48
_journal_year 2009
_chemical_formula_sum 'C108 H96 Mn6 N7 O18'
_chemical_formula_weight 2109.56
_chemical_name_systematic
; 

 ? 

;
_space_group_IT_number 2
_symmetry_cell_setting triclinic
_symmetry_space_group_name_Hall '-P 1'
_symmetry_space_group_name_H-M 'P -1'
_atom_sites_solution_hydrogens geom
_atom_sites_solution_primary direct
_atom_sites_solution_secondary difmap
_audit_creation_method SHELXL-97
_audit_update_record
; 

2008-10-17 # Formatted by publCIF 

;
_cell_angle_alpha 98.178(3)
_cell_angle_beta 90.914(3)
_cell_angle_gamma 105.032(3)
_cell_formula_units_Z 2
_cell_length_a 13.5311(19)
_cell_length_b 13.6589(18)
_cell_length_c 27.034(4)
_cell_measurement_reflns_used 45
_cell_measurement_temperature 173(2)
_cell_measurement_theta_max 28.0
_cell_measurement_theta_min 2.0
_cell_volume 4769.1(12)
_computing_cell_refinement 'Bruker SMART v5.624 & SAINT 6.36a (Bruker 1998)'
_computing_data_collection 'Bruker SMART v5.624 (Bruker 1998)'
_computing_data_reduction 'Bruker SHELXTL v6.14 (Bruker 2000)'
_computing_molecular_graphics 'Bruker SHELXTL v6.14'
_computing_publication_material 'Bruker SHELXTL v6.14'
_computing_structure_refinement 'Bruker SHELXTL v6.14'
_computing_structure_solution 'Bruker SHELXTL v6.14'
_diffrn_ambient_temperature 173(2)
_diffrn_measured_fraction_theta_full 0.999
_diffrn_measured_fraction_theta_max 0.999
_diffrn_measurement_device_type 'SMART CCD area detector'
_diffrn_measurement_method '\w scans'
_diffrn_radiation_monochromator graphite
_diffrn_radiation_source 'fine-focus sealed tube'
_diffrn_radiation_type MoK\a
_diffrn_radiation_wavelength 0.71073
_diffrn_reflns_av_R_equivalents 0.0916
_diffrn_reflns_av_sigmaI/netI 0.1787
_diffrn_reflns_limit_h_max 12
_diffrn_reflns_limit_h_min -14
_diffrn_reflns_limit_k_max 14
_diffrn_reflns_limit_k_min -14
_diffrn_reflns_limit_l_max 29
_diffrn_reflns_limit_l_min -29
_diffrn_reflns_number 21784
_diffrn_reflns_theta_full 22.50
_diffrn_reflns_theta_max 22.50
_diffrn_reflns_theta_min 1.52
_diffrn_standards_decay_% 1
_diffrn_standards_number 0
_exptl_absorpt_coefficient_mu 0.845
_exptl_absorpt_correction_T_max 0.9751
_exptl_absorpt_correction_T_min 0.9203
_exptl_absorpt_correction_type integration
_exptl_absorpt_process_details 'based on measured indexed crystal faces, Bruker SHELXTL  v6.12 (Bruker 1998)'
_exptl_crystal_colour red
_exptl_crystal_density_diffrn 1.469
_exptl_crystal_density_meas 0
_exptl_crystal_density_method 'not measured'
_exptl_crystal_description plates
_exptl_crystal_F_000 2174
_exptl_crystal_size_max 0.10
_exptl_crystal_size_mid 0.08
_exptl_crystal_size_min 0.03
_refine_diff_density_max 0.501
_refine_diff_density_min -0.544
_refine_diff_density_rms 0.115
_refine_ls_extinction_method none
_refine_ls_goodness_of_fit_ref 1.025
_refine_ls_hydrogen_treatment constr
_refine_ls_matrix_type full
_refine_ls_number_parameters 1171
_refine_ls_number_reflns 12455
_refine_ls_number_restraints 0
_refine_ls_restrained_S_all 1.025
_refine_ls_R_factor_all 0.1479
_refine_ls_R_factor_gt 0.0807
_refine_ls_shift/su_max 0.000
_refine_ls_shift/su_mean 0.000
_refine_ls_structure_factor_coef Fsqd
_refine_ls_weighting_details 'calc w=1/[\s^2^(Fo^2^)+(0.0822P)] where P=(Fo^2^+2Fc^2^)/3'
_refine_ls_weighting_scheme calc
_refine_ls_wR_factor_gt 0.1853
_refine_ls_wR_factor_ref 0.2058
_reflns_number_gt 6680
_reflns_number_total 12455
_reflns_threshold_expression I>2\s(I)
_cod_data_source_file ic901306k_si_002_2.cif
_cod_data_source_block tt48
_cod_depositor_comments
;
The following automatic conversions were performed:
'_symmetry_cell_setting' value 'Triclinic' changed to 'triclinic'
according to '/home/saulius/struct/CIF-dictionaries/cif_core.dic'
dictionary named 'cif_core.dic' version 2.4.1 from 2010-06-29.

Automatic conversion script
Id: cif_fix_enum 1527 2010-12-29 10:47:43Z saulius 
;
_cod_original_cell_volume 4769.1(11)
_cod_database_code 4303321

loop_
_symmetry_equiv_pos_as_xyz
'x, y, z'
'-x, -y, -z'

loop_
_atom_site_label
_atom_site_type_symbol
_atom_site_fract_x
_atom_site_fract_y
_atom_site_fract_z
_atom_site_U_iso_or_equiv
_atom_site_adp_type
_atom_site_occupancy
_atom_site_symmetry_multiplicity
_atom_site_calc_flag
_atom_site_refinement_flags
_atom_site_disorder_assembly
_atom_site_disorder_group
Mn1 Mn -0.11056(12) 0.94831(11) 0.52262(5) 0.0242(4) Uani 1 1 d . . .
Mn2 Mn 0.08341(12) 0.97634(11) 0.57982(5) 0.0239(4) Uani 1 1 d . . .
Mn3 Mn -0.00231(12) 0.81391(11) 0.47682(6) 0.0256(4) Uani 1 1 d . . .
O1 O -0.0263(5) 0.8672(4) 0.5441(2) 0.0250(16) Uani 1 1 d . . .
O2 O -0.0501(5) 0.9259(4) 0.4590(2) 0.0215(16) Uani 1 1 d . . .
O3 O 0.0245(5) 0.7643(5) 0.4130(2) 0.0266(17) Uani 1 1 d . . .
O4 O 0.1341(5) 0.8876(4) 0.6123(2) 0.0224(16) Uani 1 1 d . . .
O5 O 0.1538(5) 0.9446(5) 0.5035(2) 0.0282(17) Uani 1 1 d . . .
O6 O -0.1630(5) 0.7086(4) 0.4733(2) 0.0285(17) Uani 1 1 d . . .
O7 O -0.2431(5) 0.8275(5) 0.5026(3) 0.0353(19) Uani 1 1 d . . .
O8 O -0.1655(5) 0.9757(5) 0.5877(2) 0.0295(17) Uani 1 1 d . . .
O9 O -0.0266(6) 1.0043(5) 0.6378(2) 0.0277(17) Uani 1 1 d . . .
N1 N 0.0582(7) 0.7006(6) 0.4944(3) 0.031(2) Uani 1 1 d . . .
N2 N 0.1998(6) 1.0805(6) 0.6220(3) 0.021(2) Uani 1 1 d . . .
C1 C 0.0733(8) 0.6832(7) 0.4043(4) 0.029(3) Uani 1 1 d . . .
C2 C 0.0879(8) 0.6463(7) 0.4543(4) 0.028(3) Uani 1 1 d . . .
C3 C 0.1253(8) 0.5641(8) 0.4605(4) 0.040(3) Uani 1 1 d . . .
H3A H 0.1443 0.5247 0.4322 0.048 Uiso 1 1 calc R . .
C4 C 0.1351(9) 0.5387(9) 0.5071(5) 0.043(3) Uani 1 1 d . . .
H4A H 0.1602 0.4814 0.5113 0.051 Uiso 1 1 calc R . .
C5 C 0.1079(9) 0.5979(9) 0.5482(4) 0.048(4) Uani 1 1 d . . .
H5A H 0.1162 0.5831 0.5811 0.058 Uiso 1 1 calc R . .
C6 C 0.0694(8) 0.6769(8) 0.5405(4) 0.033(3) Uani 1 1 d . . .
H6A H 0.0498 0.7168 0.5684 0.039 Uiso 1 1 calc R . .
C7 C 0.1729(8) 0.7193(7) 0.3793(4) 0.031(3) Uani 1 1 d . . .
C8 C 0.1691(10) 0.7475(9) 0.3328(5) 0.048(3) Uani 1 1 d . . .
H8A H 0.1050 0.7417 0.3162 0.058 Uiso 1 1 calc R . .
C9 C 0.2590(13) 0.7842(10) 0.3103(5) 0.065(4) Uani 1 1 d . . .
H9A H 0.2547 0.8001 0.2774 0.078 Uiso 1 1 calc R . .
C10 C 0.3527(12) 0.7989(11) 0.3323(7) 0.074(5) Uani 1 1 d . . .
H10A H 0.4134 0.8277 0.3166 0.089 Uiso 1 1 calc R . .
C11 C 0.3556(10) 0.7704(10) 0.3784(6) 0.061(4) Uani 1 1 d . . .
H11A H 0.4203 0.7777 0.3947 0.073 Uiso 1 1 calc R . .
C12 C 0.2676(9) 0.7312(9) 0.4025(5) 0.052(3) Uani 1 1 d . . .
H12A H 0.2725 0.7126 0.4349 0.063 Uiso 1 1 calc R . .
C13 C -0.0022(9) 0.5900(8) 0.3696(4) 0.031(3) Uani 1 1 d . . .
C14 C -0.1058(9) 0.5799(8) 0.3668(4) 0.037(3) Uani 1 1 d . . .
H14A H -0.1332 0.6293 0.3863 0.044 Uiso 1 1 calc R . .
C15 C -0.1708(10) 0.4985(9) 0.3358(5) 0.052(3) Uani 1 1 d . . .
H15A H -0.2421 0.4934 0.3338 0.062 Uiso 1 1 calc R . .
C16 C -0.1336(12) 0.4249(9) 0.3080(4) 0.055(4) Uani 1 1 d . . .
H16A H -0.1789 0.3696 0.2867 0.066 Uiso 1 1 calc R . .
C17 C -0.0330(13) 0.4320(9) 0.3111(5) 0.060(4) Uani 1 1 d . . .
H17A H -0.0081 0.3798 0.2925 0.072 Uiso 1 1 calc R . .
C18 C 0.0368(10) 0.5142(8) 0.3410(4) 0.050(3) Uani 1 1 d . . .
H18A H 0.1081 0.5190 0.3420 0.060 Uiso 1 1 calc R . .
C19 C 0.2194(8) 0.9236(7) 0.6483(4) 0.027(3) Uani 1 1 d . . .
C20 C 0.2533(7) 1.0406(8) 0.6526(3) 0.024(2) Uani 1 1 d . . .
C21 C 0.3308(8) 1.1050(8) 0.6845(4) 0.031(3) Uani 1 1 d . . .
H21A H 0.3654 1.0770 0.7076 0.037 Uiso 1 1 calc R . .
C22 C 0.3594(9) 1.2093(8) 0.6838(4) 0.039(3) Uani 1 1 d . . .
H22A H 0.4154 1.2530 0.7046 0.047 Uiso 1 1 calc R . .
C23 C 0.3049(8) 1.2474(8) 0.6522(4) 0.038(3) Uani 1 1 d . . .
H23A H 0.3223 1.3189 0.6508 0.046 Uiso 1 1 calc R . .
C24 C 0.2239(8) 1.1819(8) 0.6221(4) 0.029(3) Uani 1 1 d . . .
H24A H 0.1847 1.2096 0.6011 0.034 Uiso 1 1 calc R . .
C25 C 0.3061(8) 0.8788(8) 0.6270(4) 0.028(3) Uani 1 1 d . . .
C26 C 0.2879(9) 0.7723(8) 0.6243(4) 0.037(3) Uani 1 1 d . . .
H26A H 0.2259 0.7334 0.6356 0.044 Uiso 1 1 calc R . .
C27 C 0.3594(11) 0.7243(10) 0.6055(5) 0.055(4) Uani 1 1 d . . .
H27A H 0.3467 0.6522 0.6040 0.066 Uiso 1 1 calc R . .
C28 C 0.4497(11) 0.7793(12) 0.5886(4) 0.057(4) Uani 1 1 d . . .
H28A H 0.4990 0.7448 0.5763 0.068 Uiso 1 1 calc R . .
C29 C 0.4688(9) 0.8814(11) 0.5892(4) 0.050(4) Uani 1 1 d . . .
H29A H 0.5304 0.9190 0.5770 0.060 Uiso 1 1 calc R . .
C30 C 0.3951(9) 0.9313(8) 0.6085(4) 0.035(3) Uani 1 1 d . . .
H30A H 0.4074 1.0030 0.6087 0.043 Uiso 1 1 calc R . .
C31 C 0.1893(8) 0.8939(7) 0.6990(4) 0.024(3) Uani 1 1 d . . .
C32 C 0.2587(8) 0.8806(7) 0.7337(4) 0.030(3) Uani 1 1 d . . .
H32A H 0.3284 0.8905 0.7257 0.036 Uiso 1 1 calc R . .
C33 C 0.2298(9) 0.8536(8) 0.7793(4) 0.035(3) Uani 1 1 d . . .
H33A H 0.2786 0.8457 0.8030 0.042 Uiso 1 1 calc R . .
C34 C 0.1294(12) 0.8382(8) 0.7897(4) 0.048(4) Uani 1 1 d . . .
H34A H 0.1087 0.8175 0.8208 0.058 Uiso 1 1 calc R . .
C35 C 0.0568(10) 0.8511(8) 0.7573(4) 0.049(3) Uani 1 1 d . . .
H35A H -0.0120 0.8429 0.7665 0.058 Uiso 1 1 calc R . .
C36 C 0.0858(9) 0.8769(8) 0.7103(4) 0.034(3) Uani 1 1 d . . .
H36A H 0.0362 0.8826 0.6864 0.041 Uiso 1 1 calc R . .
C37 C 0.2557(8) 0.9347(8) 0.4962(4) 0.038(3) Uani 1 1 d . . .
H37A H 0.3054 0.9989 0.5106 0.058 Uiso 1 1 calc R . .
H37B H 0.2652 0.9198 0.4603 0.058 Uiso 1 1 calc R . .
H37C H 0.2662 0.8786 0.5128 0.058 Uiso 1 1 calc R . .
C41 C -0.2441(9) 0.7394(9) 0.4824(4) 0.034(3) Uani 1 1 d . . .
C42 C -0.3492(8) 0.6663(8) 0.4677(4) 0.030(3) Uani 1 1 d . . .
C43 C -0.4361(9) 0.6992(9) 0.4789(4) 0.039(3) Uani 1 1 d . . .
H43A H -0.4292 0.7663 0.4963 0.046 Uiso 1 1 calc R . .
C44 C -0.5307(9) 0.6366(10) 0.4653(5) 0.052(4) Uani 1 1 d . . .
H44A H -0.5898 0.6593 0.4739 0.063 Uiso 1 1 calc R . .
C45 C -0.5413(11) 0.539(1) 0.4389(5) 0.060(4) Uani 1 1 d . . .
H45A H -0.6078 0.4951 0.4295 0.072 Uiso 1 1 calc R . .
C46 C -0.4562(10) 0.5053(9) 0.4261(5) 0.049(3) Uani 1 1 d . . .
H46A H -0.4641 0.4390 0.4075 0.058 Uiso 1 1 calc R . .
C47 C -0.3587(9) 0.5686(8) 0.4404(4) 0.044(3) Uani 1 1 d . . .
H47A H -0.2996 0.5461 0.4319 0.052 Uiso 1 1 calc R . .
C51 C -0.1209(9) 0.9897(7) 0.6304(4) 0.027(3) Uani 1 1 d . . .
C52 C -0.1857(8) 0.9897(7) 0.6743(3) 0.022(2) Uani 1 1 d . . .
C53 C -0.1462(9) 1.0178(8) 0.7221(4) 0.036(3) Uani 1 1 d . . .
H53A H -0.0738 1.0388 0.7278 0.043 Uiso 1 1 calc R . .
C54 C -0.2059(10) 1.0174(8) 0.7627(4) 0.042(3) Uani 1 1 d . . .
H54A H -0.1760 1.0410 0.7957 0.050 Uiso 1 1 calc R . .
C55 C -0.3100(11) 0.9820(9) 0.7542(5) 0.051(4) Uani 1 1 d . . .
H55A H -0.3530 0.9774 0.7816 0.061 Uiso 1 1 calc R . .
C56 C -0.3523(10) 0.9532(9) 0.7065(5) 0.049(3) Uani 1 1 d . . .
H56A H -0.4247 0.9319 0.7008 0.058 Uiso 1 1 calc R . .
C57 C -0.2909(9) 0.9551(9) 0.6670(4) 0.042(3) Uani 1 1 d . . .
H57A H -0.3209 0.9323 0.6339 0.050 Uiso 1 1 calc R . .
Mn4 Mn 0.48648(12) 0.59974(11) -0.02662(5) 0.0233(4) Uani 1 1 d . . .
Mn5 Mn 0.40122(12) 0.38624(11) -0.07456(5) 0.0241(4) Uani 1 1 d . . .
Mn6 Mn 0.32254(12) 0.50073(11) 0.02533(5) 0.0234(4) Uani 1 1 d . . .
O10 O 0.3563(5) 0.5042(4) -0.0427(2) 0.0230(16) Uani 1 1 d . . .
O11 O 0.5328(5) 0.4395(4) -0.0393(2) 0.0277(17) Uani 1 1 d . . .
O12 O 0.2739(5) 0.3114(5) -0.0989(2) 0.0310(18) Uani 1 1 d . . .
O13 O 0.2881(5) 0.4998(4) 0.0908(2) 0.0222(16) Uani 1 1 d . . .
O14 O 0.3716(5) 0.3470(4) 0.0064(2) 0.0241(16) Uani 1 1 d . . .
O15 O 0.4457(6) 0.4747(6) -0.1372(3) 0.040(2) Uani 1 1 d . . .
O16 O 0.5013(5) 0.6320(5) -0.0942(2) 0.0292(17) Uani 1 1 d . . .
O17 O 0.4448(6) 0.7367(5) -0.0038(3) 0.0322(18) Uani 1 1 d . . .
O18 O 0.2960(5) 0.6603(5) 0.0266(2) 0.0251(16) Uani 1 1 d . . .
N3 N 0.4430(6) 0.2734(6) -0.1201(3) 0.025(2) Uani 1 1 d . . .
N4 N 0.1705(6) 0.4315(6) 0.0128(3) 0.027(2) Uani 1 1 d . . .
C58 C 0.2596(8) 0.2175(8) -0.1324(4) 0.032(3) Uani 1 1 d . . .
C59 C 0.3648(8) 0.2020(8) -0.1448(4) 0.030(3) Uani 1 1 d . . .
C60 C 0.3816(10) 0.1221(8) -0.1800(4) 0.040(3) Uani 1 1 d . . .
H60A H 0.3255 0.0703 -0.1968 0.048 Uiso 1 1 calc R . .
C61 C 0.4791(9) 0.1207(8) -0.1892(4) 0.040(3) Uani 1 1 d . . .
H61A H 0.4918 0.0665 -0.2123 0.047 Uiso 1 1 calc R . .
C62 C 0.5603(9) 0.1971(9) -0.1656(4) 0.048(4) Uani 1 1 d . . .
H62A H 0.6291 0.1984 -0.1729 0.057 Uiso 1 1 calc R . .
C63 C 0.5385(9) 0.2714(8) -0.1310(4) 0.039(3) Uani 1 1 d . . .
H63A H 0.5939 0.3239 -0.1140 0.047 Uiso 1 1 calc R . .
C64 C 0.2107(8) 0.2288(8) -0.1822(4) 0.032(3) Uani 1 1 d . . .
C65 C 0.2214(9) 0.3249(10) -0.1948(4) 0.047(3) Uani 1 1 d . . .
H65A H 0.2576 0.3833 -0.1721 0.056 Uiso 1 1 calc R . .
C66 C 0.1807(10) 0.3382(11) -0.2397(5) 0.057(4) Uani 1 1 d . . .
H66A H 0.1903 0.4055 -0.2476 0.069 Uiso 1 1 calc R . .
C67 C 0.126(1) 0.2548(12) -0.2734(4) 0.055(4) Uani 1 1 d . . .
H67A H 0.0968 0.2641 -0.3040 0.066 Uiso 1 1 calc R . .
C68 C 0.1151(9) 0.1582(11) -0.2613(5) 0.054(4) Uani 1 1 d . . .
H68A H 0.0793 0.1004 -0.2845 0.065 Uiso 1 1 calc R . .
C69 C 0.1542(8) 0.1426(9) -0.2170(4) 0.040(3) Uani 1 1 d . . .
H69A H 0.1439 0.0750 -0.2094 0.048 Uiso 1 1 calc R . .
C70 C 0.1948(11) 0.1304(9) -0.1086(4) 0.047(3) Uani 1 1 d . . .
C71 C 0.2315(13) 0.0568(10) -0.0912(5) 0.069(4) Uani 1 1 d . . .
H71A H 0.2994 0.0536 -0.0979 0.083 Uiso 1 1 calc R . .
C72 C 0.172(2) -0.0140(12) -0.0637(7) 0.113(8) Uani 1 1 d . . .
H72A H 0.1986 -0.0641 -0.0513 0.135 Uiso 1 1 calc R . .
C73 C 0.0743(19) -0.0092(17) -0.0552(7) 0.111(8) Uani 1 1 d . . .
H73A H 0.0315 -0.0587 -0.0381 0.133 Uiso 1 1 calc R . .
C74 C 0.0364(16) 0.0662(18) -0.0711(7) 0.113(7) Uani 1 1 d . . .
H74A H -0.0308 0.0707 -0.0637 0.136 Uiso 1 1 calc R . .
C75 C 0.0981(12) 0.1351(11) -0.0978(5) 0.068(4) Uani 1 1 d . . .
H75A H 0.0723 0.1871 -0.1089 0.082 Uiso 1 1 calc R . .
C76 C 0.1870(8) 0.4534(8) 0.1020(4) 0.033(3) Uani 1 1 d . . .
C77 C 0.1174(8) 0.4210(7) 0.0544(4) 0.028(3) Uani 1 1 d . . .
C78 C 0.0136(10) 0.3904(9) 0.0524(5) 0.058(4) Uani 1 1 d . . .
H78A H -0.0223 0.3890 0.0823 0.069 Uiso 1 1 calc R . .
C79 C -0.0400(9) 0.3608(9) 0.0056(5) 0.058(4) Uani 1 1 d . . .
H79A H -0.1125 0.3351 0.0031 0.069 Uiso 1 1 calc R . .
C80 C 0.0152(9) 0.3700(8) -0.0368(5) 0.049(4) Uani 1 1 d . . .
H80A H -0.0195 0.3533 -0.0689 0.059 Uiso 1 1 calc R . .
C81 C 0.1201(8) 0.4032(7) -0.0326(4) 0.033(3) Uani 1 1 d . . .
H81A H 0.1577 0.4063 -0.0620 0.040 Uiso 1 1 calc R . .
C82 C 0.1899(9) 0.3612(9) 0.1290(4) 0.039(3) Uani 1 1 d . . .
C83 C 0.1243(11) 0.2669(10) 0.1192(5) 0.059(4) Uani 1 1 d . . .
H83A H 0.0722 0.2516 0.0931 0.070 Uiso 1 1 calc R . .
C84 C 0.1344(14) 0.191(1) 0.1482(7) 0.078(5) Uani 1 1 d . . .
H84A H 0.0878 0.1248 0.1413 0.094 Uiso 1 1 calc R . .
C85 C 0.2041(14) 0.2084(14) 0.1836(7) 0.086(6) Uani 1 1 d . . .
H85A H 0.2071 0.1559 0.2026 0.103 Uiso 1 1 calc R . .
C86 C 0.2743(13) 0.3025(15) 0.1940(8) 0.122(8) Uani 1 1 d . . .
H86A H 0.3269 0.3161 0.2197 0.146 Uiso 1 1 calc R . .
C87 C 0.2652(10) 0.3765(12) 0.1657(6) 0.081(5) Uani 1 1 d . . .
H87A H 0.3139 0.4415 0.1721 0.097 Uiso 1 1 calc R . .
C88 C 0.1459(8) 0.5347(8) 0.1376(4) 0.031(3) Uani 1 1 d . . .
C89 C 0.0755(9) 0.5047(9) 0.1735(4) 0.042(3) Uani 1 1 d . . .
H89A H 0.0539 0.4349 0.1783 0.051 Uiso 1 1 calc R . .
C90 C 0.038(1) 0.5769(10) 0.2017(5) 0.059(4) Uani 1 1 d . . .
H90A H -0.0104 0.5570 0.2259 0.071 Uiso 1 1 calc R . .
C91 C 0.0702(10) 0.6781(11) 0.1953(4) 0.055(4) Uani 1 1 d . . .
H91A H 0.0436 0.7277 0.2149 0.067 Uiso 1 1 calc R . .
C92 C 0.1405(9) 0.7079(9) 0.1607(4) 0.044(3) Uani 1 1 d . . .
H92A H 0.1632 0.7781 0.1568 0.052 Uiso 1 1 calc R . .
C93 C 0.1784(8) 0.6360(8) 0.1315(4) 0.037(3) Uani 1 1 d . . .
H93A H 0.2265 0.6564 0.1073 0.045 Uiso 1 1 calc R . .
C94 C 0.3112(8) 0.2519(7) 0.0191(4) 0.034(3) Uani 1 1 d . . .
H94A H 0.3114 0.2562 0.0556 0.050 Uiso 1 1 calc R . .
H94B H 0.3404 0.1961 0.0051 0.050 Uiso 1 1 calc R . .
H94C H 0.2407 0.2386 0.0054 0.050 Uiso 1 1 calc R . .
C95 C 0.3649(9) 0.7383(8) 0.0200(4) 0.031(3) Uani 1 1 d . . .
C96 C 0.3548(9) 0.8425(8) 0.0448(4) 0.035(3) Uani 1 1 d . . .
C97 C 0.2674(9) 0.8561(9) 0.0647(4) 0.044(3) Uani 1 1 d . . .
H97A H 0.2092 0.7990 0.0632 0.053 Uiso 1 1 calc R . .
C98 C 0.2615(11) 0.9524(10) 0.0873(4) 0.055(4) Uani 1 1 d . . .
H98A H 0.1992 0.9607 0.1007 0.066 Uiso 1 1 calc R . .
C99 C 0.3454(13) 1.0355(10) 0.0904(5) 0.075(5) Uani 1 1 d . . .
H99A H 0.3418 1.1003 0.1072 0.090 Uiso 1 1 calc R . .
C100 C 0.4338(13) 1.0254(10) 0.0694(6) 0.085(5) Uani 1 1 d . . .
H10B H 0.4905 1.0836 0.0698 0.102 Uiso 1 1 calc R . .
C101 C 0.4400(11) 0.9270(9) 0.0471(5) 0.068(4) Uani 1 1 d . . .
H10C H 0.5022 0.9184 0.0337 0.081 Uiso 1 1 calc R . .
C102 C 0.4718(8) 0.5679(9) -0.1344(4) 0.032(3) Uani 1 1 d . . .
C103 C 0.4660(9) 0.6154(10) -0.1808(4) 0.046(3) Uani 1 1 d . . .
C104 C 0.4766(9) 0.7193(10) -0.1783(5) 0.047(3) Uani 1 1 d . . .
H10D H 0.4871 0.7620 -0.1467 0.056 Uiso 1 1 calc R . .
C105 C 0.4719(11) 0.7618(13) -0.2219(6) 0.077(5) Uani 1 1 d . . .
H10E H 0.4782 0.8332 -0.2198 0.092 Uiso 1 1 calc R . .
C106 C 0.4582(12) 0.7013(16) -0.2674(6) 0.093(6) Uani 1 1 d . . .
H10F H 0.4557 0.7302 -0.2972 0.112 Uiso 1 1 calc R . .
C107 C 0.4478(11) 0.5949(14) -0.2698(5) 0.080(5) Uani 1 1 d . . .
H10G H 0.4396 0.5531 -0.3017 0.096 Uiso 1 1 calc R . .
C108 C 0.4490(9) 0.5502(10) -0.2275(4) 0.052(4) Uani 1 1 d . . .
H10H H 0.4389 0.4782 -0.2295 0.062 Uiso 1 1 calc R . .

loop_
_atom_site_aniso_label
_atom_site_aniso_U_11
_atom_site_aniso_U_22
_atom_site_aniso_U_33
_atom_site_aniso_U_23
_atom_site_aniso_U_13
_atom_site_aniso_U_12
Mn1 0.0257(10) 0.0261(9) 0.0218(9) 0.0005(7) -0.0039(7) 0.0105(8)
Mn2 0.0268(10) 0.0223(9) 0.0220(9) -0.0023(7) -0.0059(7) 0.0087(7)
Mn3 0.0301(10) 0.0223(9) 0.0251(9) -0.0008(7) -0.0058(8) 0.0110(8)
O1 0.019(4) 0.022(4) 0.032(4) -0.001(3) -0.003(3) 0.006(3)
O2 0.024(4) 0.023(4) 0.018(4) -0.004(3) -0.006(3) 0.010(3)
O3 0.030(4) 0.023(4) 0.028(4) 0.000(3) -0.007(3) 0.011(3)
O4 0.019(4) 0.019(4) 0.025(4) -0.004(3) -0.006(3) 0.000(3)
O5 0.027(5) 0.030(4) 0.026(4) 0.002(3) -0.010(3) 0.006(3)
O6 0.029(5) 0.015(4) 0.039(4) -0.004(3) -0.009(3) 0.007(3)
O7 0.025(5) 0.025(5) 0.051(5) -0.009(4) 0.000(4) 0.005(4)
O8 0.023(4) 0.033(4) 0.028(4) -0.006(3) -0.010(3) 0.006(3)
O9 0.033(5) 0.030(4) 0.017(4) -0.004(3) -0.007(3) 0.008(4)
N1 0.038(6) 0.027(5) 0.025(5) -0.002(4) -0.002(4) 0.008(4)
N2 0.029(5) 0.018(5) 0.017(5) -0.006(4) -0.004(4) 0.011(4)
C1 0.032(7) 0.015(6) 0.039(7) -0.005(5) -0.016(6) 0.009(5)
C2 0.021(6) 0.018(6) 0.042(7) -0.001(5) -0.017(5) 0.001(5)
C3 0.044(8) 0.029(7) 0.052(8) 0.003(6) -0.012(6) 0.022(6)
C4 0.042(8) 0.037(8) 0.055(9) 0.018(7) -0.011(6) 0.016(6)
C5 0.067(10) 0.041(8) 0.027(7) -0.010(6) -0.042(6) 0.008(7)
C6 0.051(8) 0.032(7) 0.017(6) 0.008(5) -0.010(5) 0.013(6)
C7 0.029(8) 0.018(6) 0.043(8) -0.009(5) 0.003(6) 0.005(5)
C8 0.045(9) 0.046(8) 0.056(9) 0.012(7) 0.005(7) 0.014(7)
C9 0.088(13) 0.065(10) 0.059(10) 0.042(8) 0.038(10) 0.033(9)
C10 0.045(11) 0.085(11) 0.114(14) 0.053(10) 0.03(1) 0.034(9)
C11 0.029(9) 0.062(10) 0.093(12) 0.020(9) 0.006(8) 0.012(7)
C12 0.031(9) 0.054(9) 0.067(9) 0.006(7) 0.003(7) 0.006(7)
C13 0.040(8) 0.026(7) 0.026(6) 0.010(5) -0.002(5) 0.007(6)
C14 0.045(9) 0.024(7) 0.037(7) 0.001(5) -0.014(6) 0.005(6)
C15 0.044(9) 0.045(8) 0.060(9) 0.002(7) -0.018(7) 0.006(7)
C16 0.088(12) 0.033(8) 0.040(8) -0.002(6) -0.022(8) 0.015(8)
C17 0.115(14) 0.018(8) 0.046(9) 0.000(6) 0.005(9) 0.017(8)
C18 0.074(10) 0.022(7) 0.054(8) -0.004(6) 0.007(7) 0.021(7)
C19 0.026(7) 0.011(6) 0.038(7) -0.006(5) -0.011(5) 0.003(5)
C20 0.015(6) 0.039(7) 0.022(6) 0.005(5) -0.002(5) 0.018(5)
C21 0.025(7) 0.033(7) 0.035(7) 0.002(5) -0.011(6) 0.009(6)
C22 0.037(8) 0.028(7) 0.045(8) -0.003(6) -0.014(6) 0.002(6)
C23 0.035(8) 0.027(7) 0.052(8) 0.000(6) -0.002(6) 0.010(6)
C24 0.032(7) 0.029(7) 0.025(6) 0.007(5) -0.008(5) 0.007(6)
C25 0.033(7) 0.027(7) 0.023(6) -0.007(5) -0.004(5) 0.012(6)
C26 0.042(8) 0.040(8) 0.029(7) -0.004(6) -0.001(6) 0.016(6)
C27 0.058(10) 0.053(9) 0.059(9) -0.004(7) 0.013(8) 0.027(8)
C28 0.061(11) 0.085(11) 0.045(8) -0.005(8) 0.000(7) 0.064(9)
C29 0.039(8) 0.078(11) 0.044(8) 0.005(7) 0.017(6) 0.036(8)
C30 0.040(8) 0.034(7) 0.024(6) -0.001(5) -0.003(6) -0.001(6)
C31 0.034(7) 0.020(6) 0.024(6) 0.006(5) 0.001(5) 0.016(5)
C32 0.032(7) 0.025(6) 0.034(7) 0.007(5) -0.013(6) 0.009(5)
C33 0.043(9) 0.037(7) 0.023(7) 0.002(5) -0.004(6) 0.007(6)
C34 0.093(12) 0.042(8) 0.009(6) 0.003(5) 0.006(7) 0.017(8)
C35 0.064(10) 0.047(8) 0.043(8) 0.014(6) 0.014(7) 0.025(7)
C36 0.035(8) 0.038(7) 0.036(7) 0.004(6) -0.004(6) 0.022(6)
C37 0.037(8) 0.050(8) 0.031(7) -0.002(6) -0.011(6) 0.022(6)
C41 0.031(8) 0.035(8) 0.038(7) 0.007(6) -0.001(6) 0.012(6)
C42 0.030(7) 0.028(7) 0.024(6) 0.005(5) -0.012(5) -0.005(5)
C43 0.028(8) 0.039(7) 0.052(8) 0.006(6) 0.007(6) 0.012(6)
C44 0.017(8) 0.065(10) 0.069(9) 0.005(8) 0.004(7) 0.005(7)
C45 0.054(10) 0.049(9) 0.066(10) -0.002(7) -0.016(8) 0.000(7)
C46 0.045(9) 0.033(7) 0.068(9) -0.006(6) -0.018(7) 0.018(7)
C47 0.037(8) 0.035(8) 0.055(8) 0.004(6) -0.012(6) 0.006(6)
C51 0.027(7) 0.022(6) 0.026(7) 0.002(5) -0.014(6) -0.002(5)
C52 0.020(7) 0.032(6) 0.015(6) 0.001(5) -0.003(5) 0.012(5)
C53 0.042(8) 0.031(7) 0.032(7) 0.001(5) 0.005(6) 0.008(6)
C54 0.050(9) 0.032(7) 0.043(8) 0.006(6) 0.005(7) 0.008(6)
C55 0.068(11) 0.057(9) 0.038(8) 0.022(7) 0.026(7) 0.028(8)
C56 0.041(8) 0.064(9) 0.046(9) 0.023(7) 0.014(7) 0.015(7)
C57 0.044(9) 0.062(9) 0.018(7) 0.005(6) 0.004(6) 0.014(7)
Mn4 0.0257(10) 0.0196(9) 0.0231(9) -0.0004(7) -0.0037(7) 0.0055(7)
Mn5 0.0272(10) 0.0187(9) 0.0229(9) -0.0045(7) -0.0056(7) 0.0044(7)
Mn6 0.0237(10) 0.0208(9) 0.0225(9) -0.0017(7) -0.0043(7) 0.0033(7)
O10 0.028(4) 0.016(4) 0.023(4) -0.003(3) -0.003(3) 0.007(3)
O11 0.033(5) 0.012(4) 0.031(4) -0.012(3) 0.001(3) 0.001(3)
O12 0.030(5) 0.026(4) 0.031(4) -0.015(3) 0.004(3) 0.008(3)
O13 0.024(4) 0.022(4) 0.020(4) 0.005(3) 0.001(3) 0.005(3)
O14 0.033(4) 0.010(4) 0.025(4) 0.000(3) -0.003(3) -0.001(3)
O15 0.054(6) 0.027(5) 0.037(5) 0.001(4) -0.001(4) 0.008(4)
O16 0.037(5) 0.027(4) 0.018(4) 0.003(3) -0.012(3) 0.000(3)
O17 0.039(5) 0.015(4) 0.045(5) 0.004(3) 0.013(4) 0.010(3)
O18 0.025(4) 0.019(4) 0.029(4) -0.001(3) -0.001(3) 0.004(3)
N3 0.022(6) 0.027(5) 0.022(5) -0.010(4) -0.014(4) 0.009(4)
N4 0.017(5) 0.029(5) 0.029(5) -0.018(4) -0.009(4) 0.010(4)
C58 0.029(7) 0.036(7) 0.019(6) -0.018(5) -0.001(5) 0.000(5)
C59 0.041(8) 0.024(7) 0.024(6) 0.005(5) -0.012(6) 0.009(6)
C60 0.055(9) 0.030(7) 0.027(7) -0.016(5) -0.012(6) 0.008(6)
C61 0.046(9) 0.023(7) 0.049(8) -0.019(6) -0.022(7) 0.023(6)
C62 0.026(7) 0.062(9) 0.049(8) -0.038(7) -0.018(6) 0.027(7)
C63 0.029(8) 0.043(8) 0.038(7) -0.009(6) -0.017(6) 0.009(6)
C64 0.018(7) 0.037(7) 0.038(7) -0.009(6) -0.005(5) 0.008(5)
C65 0.037(8) 0.057(9) 0.045(8) -0.017(7) -0.006(6) 0.024(7)
C66 0.063(10) 0.081(11) 0.036(8) -0.005(8) -0.008(7) 0.041(8)
C67 0.051(9) 0.113(13) 0.019(7) 0.019(8) 0.008(6) 0.046(9)
C68 0.027(8) 0.087(12) 0.041(9) -0.012(8) -0.015(6) 0.016(7)
C69 0.027(7) 0.041(8) 0.043(8) -0.012(6) 0.009(6) 0.003(6)
C70 0.056(10) 0.043(8) 0.026(7) -0.007(6) 0.002(7) -0.007(7)
C71 0.114(14) 0.035(9) 0.053(9) 0.000(7) 0.013(9) 0.016(9)
C72 0.19(2) 0.036(10) 0.085(14) -0.005(9) 0.041(15) -0.005(13)
C73 0.12(2) 0.089(17) 0.084(15) 0.001(12) 0.030(14) -0.044(14)
C74 0.090(16) 0.123(19) 0.095(16) -0.009(14) 0.014(12) -0.013(15)
C75 0.061(11) 0.065(10) 0.046(9) -0.012(8) 0.012(8) -0.032(8)
C76 0.028(7) 0.028(7) 0.043(7) 0.002(5) 0.011(6) 0.009(5)
C77 0.023(7) 0.011(6) 0.039(7) -0.011(5) -0.012(6) -0.009(5)
C78 0.036(9) 0.049(9) 0.071(10) -0.020(7) 0.005(7) -0.006(7)
C79 0.012(7) 0.064(9) 0.073(10) -0.024(8) -0.004(7) -0.014(6)
C80 0.017(7) 0.049(8) 0.071(10) -0.024(7) -0.025(7) 0.007(6)
C81 0.030(8) 0.027(6) 0.029(7) -0.024(5) -0.006(6) 0.001(5)
C82 0.021(7) 0.039(8) 0.062(9) 0.003(6) 0.023(6) 0.016(6)
C83 0.085(11) 0.045(9) 0.048(8) 0.007(7) 0.037(8) 0.018(8)
C84 0.100(15) 0.033(9) 0.110(15) 0.014(9) 0.050(12) 0.026(9)
C85 0.061(12) 0.104(15) 0.133(17) 0.085(13) 0.059(12) 0.051(11)
C86 0.057(12) 0.146(18) 0.20(2) 0.139(17) 0.024(13) 0.024(12)
C87 0.027(9) 0.106(13) 0.127(14) 0.081(11) 0.005(9) 0.012(8)
C88 0.037(7) 0.046(8) 0.013(6) 0.000(5) 0.003(5) 0.019(6)
C89 0.054(9) 0.038(7) 0.040(8) 0.012(6) 0.017(7) 0.018(6)
C90 0.069(11) 0.054(10) 0.054(9) 0.018(8) 0.029(8) 0.012(8)
C91 0.06(1) 0.073(11) 0.036(8) -0.008(7) 0.012(7) 0.030(8)
C92 0.038(8) 0.040(8) 0.049(8) 0.000(6) -0.004(7) 0.008(6)
C93 0.037(8) 0.038(8) 0.034(7) 0.003(6) 0.013(6) 0.005(6)
C94 0.033(7) 0.020(6) 0.044(7) 0.004(5) 0.006(6) 0.002(5)
C95 0.030(8) 0.029(7) 0.035(7) -0.001(6) -0.002(6) 0.013(6)
C96 0.047(8) 0.026(7) 0.031(7) -0.002(5) 0.006(6) 0.010(6)
C97 0.042(8) 0.042(8) 0.053(8) -0.002(6) -0.003(7) 0.023(6)
C98 0.071(11) 0.057(10) 0.046(8) -0.003(7) 0.002(7) 0.041(9)
C99 0.111(14) 0.024(8) 0.086(11) -0.009(7) 0.048(10) 0.016(9)
C100 0.120(15) 0.025(8) 0.101(13) -0.006(8) 0.046(11) 0.008(9)
C101 0.081(12) 0.036(9) 0.081(11) -0.005(7) 0.040(9) 0.011(8)
C102 0.031(7) 0.036(8) 0.025(7) -0.002(6) -0.017(5) 0.007(6)
C103 0.037(8) 0.054(9) 0.048(9) 0.029(7) 0.006(6) 0.003(6)
C104 0.036(8) 0.062(9) 0.047(8) 0.030(7) 0.002(6) 0.008(7)
C105 0.066(11) 0.096(13) 0.068(11) 0.052(10) -0.016(9) 0.001(9)
C106 0.077(13) 0.135(18) 0.059(12) 0.055(12) -0.017(9) -0.010(12)
C107 0.064(11) 0.121(15) 0.032(9) 0.019(10) -0.017(7) -0.021(10)
C108 0.064(10) 0.055(9) 0.021(7) -0.001(7) -0.012(6) -0.007(7)

loop_
_atom_type_symbol
_atom_type_description
_atom_type_scat_dispersion_real
_atom_type_scat_dispersion_imag
_atom_type_scat_source
C C 0.0033 0.0016 'International Tables Vol C Tables 4.2.6.8 and 6.1.1.4'
H H 0.0000 0.0000 'International Tables Vol C Tables 4.2.6.8 and 6.1.1.4'
N N 0.0061 0.0033 'International Tables Vol C Tables 4.2.6.8 and 6.1.1.4'
O O 0.0106 0.0060 'International Tables Vol C Tables 4.2.6.8 and 6.1.1.4'
Mn Mn 0.3368 0.7283 'International Tables Vol C Tables 4.2.6.8 and 6.1.1.4'

loop_
_geom_angle_atom_site_label_1
_geom_angle_atom_site_label_2
_geom_angle_atom_site_label_3
_geom_angle
_geom_angle_site_symmetry_1
_geom_angle_site_symmetry_3
_geom_angle_publ_flag
O1 Mn1 O5 162.0(3) . 2_576 ?
O1 Mn1 O2 84.2(3) . . ?
O5 Mn1 O2 86.2(3) 2_576 . ?
O1 Mn1 O8 95.3(3) . . ?
O5 Mn1 O8 93.7(3) 2_576 . ?
O2 Mn1 O8 177.3(3) . . ?
O1 Mn1 O7 96.8(3) . . ?
O5 Mn1 O7 99.0(3) 2_576 . ?
O2 Mn1 O7 94.1(3) . . ?
O8 Mn1 O7 88.5(3) . . ?
O1 Mn1 O2 78.9(2) . 2_576 ?
O5 Mn1 O2 84.7(2) 2_576 2_576 ?
O2 Mn1 O2 81.3(2) . 2_576 ?
O8 Mn1 O2 96.1(2) . 2_576 ?
O7 Mn1 O2 173.9(2) . 2_576 ?
O1 Mn1 Mn3 43.27(19) . . ?
O5 Mn1 Mn3 129.4(2) 2_576 . ?
O2 Mn1 Mn3 43.28(17) . . ?
O8 Mn1 Mn3 136.9(2) . . ?
O7 Mn1 Mn3 86.20(19) . . ?
O2 Mn1 Mn3 87.75(14) 2_576 . ?
O1 Mn1 Mn2 40.73(19) . . ?
O5 Mn1 Mn2 125.1(2) 2_576 . ?
O2 Mn1 Mn2 92.93(19) . . ?
O8 Mn1 Mn2 85.0(2) . . ?
O7 Mn1 Mn2 135.7(2) . . ?
O2 Mn1 Mn2 41.30(14) 2_576 . ?
Mn3 Mn1 Mn2 69.95(5) . . ?
O1 Mn1 Mn2 120.5(2) . 2_576 ?
O5 Mn1 Mn2 48.69(19) 2_576 2_576 ?
O2 Mn1 Mn2 37.48(17) . 2_576 ?
O8 Mn1 Mn2 142.3(2) . 2_576 ?
O7 Mn1 Mn2 97.7(2) . 2_576 ?
O2 Mn1 Mn2 81.05(15) 2_576 2_576 ?
Mn3 Mn1 Mn2 80.74(5) . 2_576 ?
Mn2 Mn1 Mn2 113.65(6) . 2_576 ?
O1 Mn1 Mn3 115.5(2) . 2_576 ?
O5 Mn1 Mn3 48.4(2) 2_576 2_576 ?
O2 Mn1 Mn3 85.41(19) . 2_576 ?
O8 Mn1 Mn3 92.5(2) . 2_576 ?
O7 Mn1 Mn3 147.4(2) . 2_576 ?
O2 Mn1 Mn3 36.66(14) 2_576 2_576 ?
Mn3 Mn1 Mn3 113.91(6) . 2_576 ?
Mn2 Mn1 Mn3 76.74(5) . 2_576 ?
Mn2 Mn1 Mn3 63.02(5) 2_576 2_576 ?
O4 Mn2 O1 93.4(3) . . ?
O4 Mn2 O2 171.2(3) . 2_576 ?
O1 Mn2 O2 90.6(3) . 2_576 ?
O4 Mn2 N2 81.1(3) . . ?
O1 Mn2 N2 174.2(3) . . ?
O2 Mn2 N2 95.1(3) 2_576 . ?
O4 Mn2 O9 95.8(3) . . ?
O1 Mn2 O9 88.7(3) . . ?
O2 Mn2 O9 92.1(2) 2_576 . ?
N2 Mn2 O9 90.2(3) . . ?
O4 Mn2 O5 97.3(2) . . ?
O1 Mn2 O5 78.5(2) . . ?
O2 Mn2 O5 75.8(2) 2_576 . ?
N2 Mn2 O5 103.8(3) . . ?
O9 Mn2 O5 162.2(2) . . ?
O4 Mn2 Mn1 131.8(2) . . ?
O1 Mn2 Mn1 40.22(18) . . ?
O2 Mn2 Mn1 54.18(19) 2_576 . ?
N2 Mn2 Mn1 144.6(2) . . ?
O9 Mn2 Mn1 75.51(18) . . ?
O5 Mn2 Mn1 86.75(17) . . ?
O4 Mn2 Mn1 135.5(2) . 2_576 ?
O1 Mn2 Mn1 83.96(19) . 2_576 ?
O2 Mn2 Mn1 37.24(17) 2_576 2_576 ?
N2 Mn2 Mn1 101.2(2) . 2_576 ?
O9 Mn2 Mn1 128.40(17) . 2_576 ?
O5 Mn2 Mn1 38.56(15) . 2_576 ?
Mn1 Mn2 Mn1 66.35(6) . 2_576 ?
O3 Mn3 O2 96.3(3) . . ?
O3 Mn3 O1 178.4(3) . . ?
O2 Mn3 O1 84.3(3) . . ?
O3 Mn3 N1 82.3(3) . . ?
O2 Mn3 N1 176.0(3) . . ?
O1 Mn3 N1 97.1(3) . . ?
O3 Mn3 O6 94.4(3) . . ?
O2 Mn3 O6 92.9(3) . . ?
O1 Mn3 O6 87.1(3) . . ?
N1 Mn3 O6 90.9(3) . . ?
O3 Mn3 O5 102.0(3) . . ?
O2 Mn3 O5 84.2(2) . . ?
O1 Mn3 O5 76.5(2) . . ?
N1 Mn3 O5 92.4(3) . . ?
O6 Mn3 O5 163.6(2) . . ?
O3 Mn3 Mn1 137.84(19) . . ?
O2 Mn3 Mn1 43.58(18) . . ?
O1 Mn3 Mn1 43.09(18) . . ?
N1 Mn3 Mn1 138.7(2) . . ?
O6 Mn3 Mn1 78.80(16) . . ?
O5 Mn3 Mn1 88.14(16) . . ?
O3 Mn3 Mn1 98.5(2) . 2_576 ?
O2 Mn3 Mn1 47.86(19) . 2_576 ?
O1 Mn3 Mn1 80.74(19) . 2_576 ?
N1 Mn3 Mn1 128.6(3) . 2_576 ?
O6 Mn3 Mn1 139.66(16) . 2_576 ?
O5 Mn3 Mn1 36.70(15) . 2_576 ?
Mn1 Mn3 Mn1 66.09(6) . 2_576 ?
Mn1 O1 Mn3 93.6(3) . . ?
Mn1 O1 Mn2 99.0(3) . . ?
Mn3 O1 Mn2 116.8(3) . . ?
Mn3 O2 Mn1 93.1(3) . . ?
Mn3 O2 Mn2 161.4(3) . 2_576 ?
Mn1 O2 Mn2 105.3(3) . 2_576 ?
Mn3 O2 Mn1 95.5(2) . 2_576 ?
Mn1 O2 Mn1 98.7(2) . 2_576 ?
Mn2 O2 Mn1 84.5(2) 2_576 2_576 ?
C1 O3 Mn3 120.9(6) . . ?
C19 O4 Mn2 122.0(5) . . ?
C37 O5 Mn1 119.8(6) . 2_576 ?
C37 O5 Mn2 126.2(5) . . ?
Mn1 O5 Mn2 92.7(3) 2_576 . ?
C37 O5 Mn3 125.8(6) . . ?
Mn1 O5 Mn3 94.9(3) 2_576 . ?
Mn2 O5 Mn3 88.2(2) . . ?
C41 O6 Mn3 124.4(6) . . ?
C41 O7 Mn1 125.1(7) . . ?
C51 O8 Mn1 128.4(7) . . ?
C51 O9 Mn2 125.9(6) . . ?
C6 N1 C2 120.1(9) . . ?
C6 N1 Mn3 126.3(7) . . ?
C2 N1 Mn3 113.6(6) . . ?
C24 N2 C20 119.8(8) . . ?
C24 N2 Mn2 125.4(6) . . ?
C20 N2 Mn2 114.8(6) . . ?
O3 C1 C7 109.7(8) . . ?
O3 C1 C2 108.5(8) . . ?
C7 C1 C2 113.2(9) . . ?
O3 C1 C13 108.0(8) . . ?
C7 C1 C13 110.6(8) . . ?
C2 C1 C13 106.6(8) . . ?
N1 C2 C3 119.7(10) . . ?
N1 C2 C1 114.6(8) . . ?
C3 C2 C1 125.7(10) . . ?
C4 C3 C2 120.4(11) . . ?
C4 C3 H3A 119.8 . . ?
C2 C3 H3A 119.8 . . ?
C3 C4 C5 119.1(10) . . ?
C3 C4 H4A 120.4 . . ?
C5 C4 H4A 120.4 . . ?
C6 C5 C4 118.7(10) . . ?
C6 C5 H5A 120.6 . . ?
C4 C5 H5A 120.6 . . ?
N1 C6 C5 121.9(10) . . ?
N1 C6 H6A 119.0 . . ?
C5 C6 H6A 119.0 . . ?
C8 C7 C12 118.5(11) . . ?
C8 C7 C1 118.6(10) . . ?
C12 C7 C1 122.8(11) . . ?
C7 C8 C9 119.5(12) . . ?
C7 C8 H8A 120.3 . . ?
C9 C8 H8A 120.3 . . ?
C10 C9 C8 123.7(13) . . ?
C10 C9 H9A 118.2 . . ?
C8 C9 H9A 118.2 . . ?
C9 C10 C11 116.3(13) . . ?
C9 C10 H10A 121.8 . . ?
C11 C10 H10A 121.8 . . ?
C10 C11 C12 122.5(13) . . ?
C10 C11 H11A 118.7 . . ?
C12 C11 H11A 118.7 . . ?
C7 C12 C11 119.5(13) . . ?
C7 C12 H12A 120.3 . . ?
C11 C12 H12A 120.3 . . ?
C14 C13 C18 118.8(10) . . ?
C14 C13 C1 121.2(9) . . ?
C18 C13 C1 120(1) . . ?
C13 C14 C15 120.5(11) . . ?
C13 C14 H14A 119.7 . . ?
C15 C14 H14A 119.7 . . ?
C16 C15 C14 121.0(13) . . ?
C16 C15 H15A 119.5 . . ?
C14 C15 H15A 119.5 . . ?
C17 C16 C15 119.4(12) . . ?
C17 C16 H16A 120.3 . . ?
C15 C16 H16A 120.3 . . ?
C16 C17 C18 122.0(12) . . ?
C16 C17 H17A 119.0 . . ?
C18 C17 H17A 119.0 . . ?
C17 C18 C13 118.2(12) . . ?
C17 C18 H18A 120.9 . . ?
C13 C18 H18A 120.9 . . ?
O4 C19 C31 111.0(8) . . ?
O4 C19 C20 107.4(7) . . ?
C31 C19 C20 109.3(7) . . ?
O4 C19 C25 107.0(7) . . ?
C31 C19 C25 112.7(8) . . ?
C20 C19 C25 109.3(8) . . ?
N2 C20 C21 119.6(9) . . ?
N2 C20 C19 114.7(8) . . ?
C21 C20 C19 125.8(9) . . ?
C20 C21 C22 121.4(10) . . ?
C20 C21 H21A 119.3 . . ?
C22 C21 H21A 119.3 . . ?
C23 C22 C21 117.8(10) . . ?
C23 C22 H22A 121.1 . . ?
C21 C22 H22A 121.1 . . ?
C22 C23 C24 119.9(10) . . ?
C22 C23 H23A 120.0 . . ?
C24 C23 H23A 120.0 . . ?
N2 C24 C23 121.4(9) . . ?
N2 C24 H24A 119.3 . . ?
C23 C24 H24A 119.3 . . ?
C30 C25 C26 117.8(10) . . ?
C30 C25 C19 126.8(9) . . ?
C26 C25 C19 115.2(9) . . ?
C27 C26 C25 120.1(11) . . ?
C27 C26 H26A 119.9 . . ?
C25 C26 H26A 119.9 . . ?
C26 C27 C28 120.9(12) . . ?
C26 C27 H27A 119.6 . . ?
C28 C27 H27A 119.6 . . ?
C29 C28 C27 120.8(11) . . ?
C29 C28 H28A 119.6 . . ?
C27 C28 H28A 119.6 . . ?
C28 C29 C30 118.5(12) . . ?
C28 C29 H29A 120.8 . . ?
C30 C29 H29A 120.8 . . ?
C25 C30 C29 121.8(11) . . ?
C25 C30 H30A 119.1 . . ?
C29 C30 H30A 119.1 . . ?
C32 C31 C36 119(1) . . ?
C32 C31 C19 122.7(10) . . ?
C36 C31 C19 118.3(9) . . ?
C33 C32 C31 121.8(11) . . ?
C33 C32 H32A 119.1 . . ?
C31 C32 H32A 119.1 . . ?
C34 C33 C32 118.2(10) . . ?
C34 C33 H33A 120.9 . . ?
C32 C33 H33A 120.9 . . ?
C33 C34 C35 123.0(11) . . ?
C33 C34 H34A 118.5 . . ?
C35 C34 H34A 118.5 . . ?
C34 C35 C36 118.8(12) . . ?
C34 C35 H35A 120.6 . . ?
C36 C35 H35A 120.6 . . ?
C35 C36 C31 119.1(10) . . ?
C35 C36 H36A 120.5 . . ?
C31 C36 H36A 120.5 . . ?
O5 C37 H37A 109.5 . . ?
O5 C37 H37B 109.5 . . ?
H37A C37 H37B 109.5 . . ?
O5 C37 H37C 109.5 . . ?
H37A C37 H37C 109.5 . . ?
H37B C37 H37C 109.5 . . ?
O7 C41 O6 124.2(10) . . ?
O7 C41 C42 116.1(10) . . ?
O6 C41 C42 119.8(10) . . ?
C43 C42 C47 120(1) . . ?
C43 C42 C41 119.4(10) . . ?
C47 C42 C41 120.6(10) . . ?
C44 C43 C42 120.7(11) . . ?
C44 C43 H43A 119.7 . . ?
C42 C43 H43A 119.7 . . ?
C43 C44 C45 120.0(12) . . ?
C43 C44 H44A 120.0 . . ?
C45 C44 H44A 120.0 . . ?
C46 C45 C44 120.6(12) . . ?
C46 C45 H45A 119.7 . . ?
C44 C45 H45A 119.7 . . ?
C45 C46 C47 119.9(11) . . ?
C45 C46 H46A 120.1 . . ?
C47 C46 H46A 120.1 . . ?
C46 C47 C42 118.9(11) . . ?
C46 C47 H47A 120.5 . . ?
C42 C47 H47A 120.5 . . ?
O9 C51 O8 124(1) . . ?
O9 C51 C52 118.7(9) . . ?
O8 C51 C52 117.3(10) . . ?
C53 C52 C57 117.4(10) . . ?
C53 C52 C51 123(1) . . ?
C57 C52 C51 119.5(9) . . ?
C52 C53 C54 123.1(11) . . ?
C52 C53 H53A 118.5 . . ?
C54 C53 H53A 118.5 . . ?
C55 C54 C53 117.9(12) . . ?
C55 C54 H54A 121.0 . . ?
C53 C54 H54A 121.0 . . ?
C56 C55 C54 120.4(12) . . ?
C56 C55 H55A 119.8 . . ?
C54 C55 H55A 119.8 . . ?
C57 C56 C55 120.1(12) . . ?
C57 C56 H56A 119.9 . . ?
C55 C56 H56A 119.9 . . ?
C56 C57 C52 120.9(11) . . ?
C56 C57 H57A 119.6 . . ?
C52 C57 H57A 119.6 . . ?
O10 Mn4 O14 160.0(3) . 2_665 ?
O10 Mn4 O11 83.8(3) . 2_665 ?
O14 Mn4 O11 86.8(3) 2_665 2_665 ?
O10 Mn4 O16 93.5(3) . . ?
O14 Mn4 O16 95.3(3) 2_665 . ?
O11 Mn4 O16 177.0(3) 2_665 . ?
O10 Mn4 O17 101.6(3) . . ?
O14 Mn4 O17 96.2(3) 2_665 . ?
O11 Mn4 O17 91.7(3) 2_665 . ?
O16 Mn4 O17 90.3(3) . . ?
O10 Mn4 O11 78.6(2) . . ?
O14 Mn4 O11 82.4(2) 2_665 . ?
O11 Mn4 O11 79.5(2) 2_665 . ?
O16 Mn4 O11 98.6(2) . . ?
O17 Mn4 O11 171.1(2) . . ?
O10 Mn4 Mn6 42.86(18) . . ?
O14 Mn4 Mn6 130.2(2) 2_665 . ?
O11 Mn4 Mn6 43.5(2) 2_665 . ?
O16 Mn4 Mn6 134.4(2) . . ?
O17 Mn4 Mn6 87.6(2) . . ?
O11 Mn4 Mn6 86.64(16) . . ?
O10 Mn4 Mn5 41.14(17) . . ?
O14 Mn4 Mn5 121.88(18) 2_665 . ?
O11 Mn4 Mn5 91.35(18) 2_665 . ?
O16 Mn4 Mn5 85.7(2) . . ?
O17 Mn4 Mn5 141.9(2) . . ?
O11 Mn4 Mn5 40.55(16) . . ?
Mn6 Mn4 Mn5 69.23(5) . . ?
O10 Mn4 Mn5 119.93(19) . 2_665 ?
O14 Mn4 Mn5 49.79(19) 2_665 2_665 ?
O11 Mn4 Mn5 37.2(2) 2_665 2_665 ?
O16 Mn4 Mn5 145.1(2) . 2_665 ?
O17 Mn4 Mn5 92.3(2) . 2_665 ?
O11 Mn4 Mn5 80.10(16) . 2_665 ?
Mn6 Mn4 Mn5 80.55(6) . 2_665 ?
Mn5 Mn4 Mn5 112.15(6) . 2_665 ?
O10 Mn4 Mn6 114.98(18) . 2_665 ?
O14 Mn4 Mn6 46.26(17) 2_665 2_665 ?
O11 Mn4 Mn6 83.86(19) 2_665 2_665 ?
O16 Mn4 Mn6 96.0(2) . 2_665 ?
O17 Mn4 Mn6 142.3(2) . 2_665 ?
O11 Mn4 Mn6 36.39(16) . 2_665 ?
Mn6 Mn4 Mn6 112.75(6) . 2_665 ?
Mn5 Mn4 Mn6 75.76(5) . 2_665 ?
Mn5 Mn4 Mn6 62.34(5) 2_665 2_665 ?
O12 Mn5 O11 166.3(3) . . ?
O12 Mn5 O10 95.1(3) . . ?
O11 Mn5 O10 90.6(3) . . ?
O12 Mn5 N3 81.9(3) . . ?
O11 Mn5 N3 94.7(3) . . ?
O10 Mn5 N3 169.0(3) . . ?
O12 Mn5 O15 99.0(3) . . ?
O11 Mn5 O15 93.8(3) . . ?
O10 Mn5 O15 86.3(3) . . ?
N3 Mn5 O15 83.7(3) . . ?
O12 Mn5 O14 93.0(3) . . ?
O11 Mn5 O14 75.9(3) . . ?
O10 Mn5 O14 78.2(2) . . ?
N3 Mn5 O14 112.5(3) . . ?
O15 Mn5 O14 161.2(2) . . ?
O12 Mn5 Mn4 133.8(2) . . ?
O11 Mn5 Mn4 54.67(18) . . ?
O10 Mn5 Mn4 39.68(19) . . ?
N3 Mn5 Mn4 140.2(3) . . ?
O15 Mn5 Mn4 74.85(19) . . ?
O14 Mn5 Mn4 86.40(15) . . ?
O12 Mn5 Mn4 130.5(2) . 2_665 ?
O11 Mn5 Mn4 37.50(19) . 2_665 ?
O10 Mn5 Mn4 85.32(18) . 2_665 ?
N3 Mn5 Mn4 104.8(2) . 2_665 ?
O15 Mn5 Mn4 130.3(2) . 2_665 ?
O14 Mn5 Mn4 38.52(16) . 2_665 ?
Mn4 Mn5 Mn4 67.85(6) . 2_665 ?
O13 Mn6 O10 178.5(3) . . ?
O13 Mn6 O11 96.6(3) . 2_665 ?
O10 Mn6 O11 84.0(3) . 2_665 ?
O13 Mn6 N4 81.6(3) . . ?
O10 Mn6 N4 97.8(3) . . ?
O11 Mn6 N4 176.8(3) 2_665 . ?
O13 Mn6 O18 91.1(2) . . ?
O10 Mn6 O18 87.6(2) . . ?
O11 Mn6 O18 90.8(2) 2_665 . ?
N4 Mn6 O18 91.8(3) . . ?
O13 Mn6 O14 102.5(2) . . ?
O10 Mn6 O14 78.9(2) . . ?
O11 Mn6 O14 83.6(2) 2_665 . ?
N4 Mn6 O14 94.1(3) . . ?
O18 Mn6 O14 165.8(2) . . ?
O13 Mn6 Mn4 137.4(2) . . ?
O10 Mn6 Mn4 42.74(19) . . ?
O11 Mn6 Mn4 43.8(2) 2_665 . ?
N4 Mn6 Mn4 138.7(3) . . ?
O18 Mn6 Mn4 77.43(18) . . ?
O14 Mn6 Mn4 89.65(16) . . ?
O13 Mn6 Mn4 99.8(2) . 2_665 ?
O10 Mn6 Mn4 81.63(18) . 2_665 ?
O11 Mn6 Mn4 47.98(18) 2_665 2_665 ?
N4 Mn6 Mn4 129.6(2) . 2_665 ?
O18 Mn6 Mn4 138.11(18) . 2_665 ?
O14 Mn6 Mn4 35.89(16) . 2_665 ?
Mn4 Mn6 Mn4 67.25(6) . 2_665 ?
Mn4 O10 Mn6 94.4(3) . . ?
Mn4 O10 Mn5 99.2(3) . . ?
Mn6 O10 Mn5 114.9(3) . . ?
Mn5 O11 Mn6 161.5(4) . 2_665 ?
Mn5 O11 Mn4 105.3(3) . 2_665 ?
Mn6 O11 Mn4 92.8(3) 2_665 2_665 ?
Mn5 O11 Mn4 84.8(2) . . ?
Mn6 O11 Mn4 95.6(2) 2_665 . ?
Mn4 O11 Mn4 100.5(2) 2_665 . ?
C58 O12 Mn5 121.0(6) . . ?
C76 O13 Mn6 120.2(6) . . ?
C94 O14 Mn4 122.2(6) . 2_665 ?
C94 O14 Mn5 126.3(5) . . ?
Mn4 O14 Mn5 91.7(3) 2_665 . ?
C94 O14 Mn6 121.9(5) . . ?
Mn4 O14 Mn6 97.8(2) 2_665 . ?
Mn5 O14 Mn6 87.9(2) . . ?
C102 O15 Mn5 126.6(7) . . ?
C102 O16 Mn4 125.5(7) . . ?
C95 O17 Mn4 122.0(6) . . ?
C95 O18 Mn6 123.7(6) . . ?
C59 N3 C63 118.9(8) . . ?
C59 N3 Mn5 114.3(7) . . ?
C63 N3 Mn5 126.4(7) . . ?
C77 N4 C81 119.5(9) . . ?
C77 N4 Mn6 115.0(6) . . ?
C81 N4 Mn6 125.3(7) . . ?
O12 C58 C70 109.3(8) . . ?
O12 C58 C59 108.5(8) . . ?
C70 C58 C59 112.2(10) . . ?
O12 C58 C64 108.6(8) . . ?
C70 C58 C64 112.6(9) . . ?
C59 C58 C64 105.5(8) . . ?
N3 C59 C60 121.1(10) . . ?
N3 C59 C58 114.1(8) . . ?
C60 C59 C58 124.8(10) . . ?
C61 C60 C59 118.6(10) . . ?
C61 C60 H60A 120.7 . . ?
C59 C60 H60A 120.7 . . ?
C60 C61 C62 120.6(10) . . ?
C60 C61 H61A 119.7 . . ?
C62 C61 H61A 119.7 . . ?
C63 C62 C61 117.7(11) . . ?
C63 C62 H62A 121.2 . . ?
C61 C62 H62A 121.2 . . ?
N3 C63 C62 123.1(10) . . ?
N3 C63 H63A 118.5 . . ?
C62 C63 H63A 118.5 . . ?
C65 C64 C69 117.7(11) . . ?
C65 C64 C58 119.6(10) . . ?
C69 C64 C58 122.7(10) . . ?
C64 C65 C66 121.4(12) . . ?
C64 C65 H65A 119.3 . . ?
C66 C65 H65A 119.3 . . ?
C65 C66 C67 121.0(13) . . ?
C65 C66 H66A 119.5 . . ?
C67 C66 H66A 119.5 . . ?
C68 C67 C66 118.2(12) . . ?
C68 C67 H67A 120.9 . . ?
C66 C67 H67A 120.9 . . ?
C69 C68 C67 122.2(12) . . ?
C69 C68 H68A 118.9 . . ?
C67 C68 H68A 118.9 . . ?
C68 C69 C64 119.6(11) . . ?
C68 C69 H69A 120.2 . . ?
C64 C69 H69A 120.2 . . ?
C75 C70 C71 118.2(13) . . ?
C75 C70 C58 116.9(12) . . ?
C71 C70 C58 124.2(13) . . ?
C70 C71 C72 121.7(17) . . ?
C70 C71 H71A 119.1 . . ?
C72 C71 H71A 119.1 . . ?
C73 C72 C71 118(2) . . ?
C73 C72 H72A 120.9 . . ?
C71 C72 H72A 120.9 . . ?
C72 C73 C74 121(2) . . ?
C72 C73 H73A 119.4 . . ?
C74 C73 H73A 119.4 . . ?
C73 C74 C75 119(2) . . ?
C73 C74 H74A 120.6 . . ?
C75 C74 H74A 120.6 . . ?
C70 C75 C74 121.8(17) . . ?
C70 C75 H75A 119.1 . . ?
C74 C75 H75A 119.1 . . ?
O13 C76 C77 110.4(8) . . ?
O13 C76 C82 107.6(8) . . ?
C77 C76 C82 112.2(9) . . ?
O13 C76 C88 108.7(8) . . ?
C77 C76 C88 107.7(8) . . ?
C82 C76 C88 110.1(8) . . ?
N4 C77 C78 121.9(10) . . ?
N4 C77 C76 112.2(9) . . ?
C78 C77 C76 125.8(11) . . ?
C77 C78 C79 119.2(12) . . ?
C77 C78 H78A 120.4 . . ?
C79 C78 H78A 120.4 . . ?
C80 C79 C78 118.3(11) . . ?
C80 C79 H79A 120.9 . . ?
C78 C79 H79A 120.9 . . ?
C81 C80 C79 120.2(11) . . ?
C81 C80 H80A 119.9 . . ?
C79 C80 H80A 119.9 . . ?
N4 C81 C80 120.7(11) . . ?
N4 C81 H81A 119.7 . . ?
C80 C81 H81A 119.7 . . ?
C83 C82 C87 117.1(12) . . ?
C83 C82 C76 125.4(12) . . ?
C87 C82 C76 117.5(11) . . ?
C82 C83 C84 119.0(15) . . ?
C82 C83 H83A 120.5 . . ?
C84 C83 H83A 120.5 . . ?
C85 C84 C83 122.5(16) . . ?
C85 C84 H84A 118.8 . . ?
C83 C84 H84A 118.8 . . ?
C84 C85 C86 120.4(16) . . ?
C84 C85 H85A 119.8 . . ?
C86 C85 H85A 119.8 . . ?
C85 C86 C87 117.3(18) . . ?
C85 C86 H86A 121.3 . . ?
C87 C86 H86A 121.3 . . ?
C82 C87 C86 123.5(16) . . ?
C82 C87 H87A 118.2 . . ?
C86 C87 H87A 118.2 . . ?
C93 C88 C89 120.2(9) . . ?
C93 C88 C76 118.3(9) . . ?
C89 C88 C76 121.4(10) . . ?
C90 C89 C88 119.4(11) . . ?
C90 C89 H89A 120.3 . . ?
C88 C89 H89A 120.3 . . ?
C89 C90 C91 120.3(12) . . ?
C89 C90 H90A 119.9 . . ?
C91 C90 H90A 119.9 . . ?
C92 C91 C90 120.5(11) . . ?
C92 C91 H91A 119.8 . . ?
C90 C91 H91A 119.8 . . ?
C91 C92 C93 120.1(11) . . ?
C91 C92 H92A 120.0 . . ?
C93 C92 H92A 120.0 . . ?
C88 C93 C92 119.6(10) . . ?
C88 C93 H93A 120.2 . . ?
C92 C93 H93A 120.2 . . ?
O14 C94 H94A 109.5 . . ?
O14 C94 H94B 109.5 . . ?
H94A C94 H94B 109.5 . . ?
O14 C94 H94C 109.5 . . ?
H94A C94 H94C 109.5 . . ?
H94B C94 H94C 109.5 . . ?
O18 C95 O17 125.0(9) . . ?
O18 C95 C96 117.6(10) . . ?
O17 C95 C96 117.4(10) . . ?
C97 C96 C101 119(1) . . ?
C97 C96 C95 122.7(11) . . ?
C101 C96 C95 118.2(11) . . ?
C96 C97 C98 121.0(12) . . ?
C96 C97 H97A 119.5 . . ?
C98 C97 H97A 119.5 . . ?
C99 C98 C97 120.2(13) . . ?
C99 C98 H98A 119.9 . . ?
C97 C98 H98A 119.9 . . ?
C100 C99 C98 120.4(12) . . ?
C100 C99 H99A 119.8 . . ?
C98 C99 H99A 119.8 . . ?
C99 C100 C101 119.1(13) . . ?
C99 C100 H10B 120.5 . . ?
C101 C100 H10B 120.5 . . ?
C96 C101 C100 120.1(13) . . ?
C96 C101 H10C 119.9 . . ?
C100 C101 H10C 119.9 . . ?
O15 C102 O16 125.8(10) . . ?
O15 C102 C103 119.3(10) . . ?
O16 C102 C103 114.9(10) . . ?
C104 C103 C108 120.6(11) . . ?
C104 C103 C102 121.4(11) . . ?
C108 C103 C102 118.0(11) . . ?
C103 C104 C105 120.5(13) . . ?
C103 C104 H10D 119.8 . . ?
C105 C104 H10D 119.8 . . ?
C106 C105 C104 120.2(15) . . ?
C106 C105 H10E 119.9 . . ?
C104 C105 H10E 119.9 . . ?
C105 C106 C107 119.2(15) . . ?
C105 C106 H10F 120.4 . . ?
C107 C106 H10F 120.4 . . ?
C108 C107 C106 121.9(14) . . ?
C108 C107 H10G 119.0 . . ?
C106 C107 H10G 119.0 . . ?
C107 C108 C103 117.5(13) . . ?
C107 C108 H10H 121.2 . . ?
C103 C108 H10H 121.2 . . ?

loop_
_geom_bond_atom_site_label_1
_geom_bond_atom_site_label_2
_geom_bond_distance
_geom_bond_site_symmetry_2
_geom_bond_publ_flag
Mn1 O1 1.918(6) . ?
Mn1 O5 1.924(6) 2_576 ?
Mn1 O2 1.935(6) . ?
Mn1 O8 1.945(7) . ?
Mn1 O7 2.101(7) . ?
Mn1 O2 2.390(7) 2_576 ?
Mn1 Mn3 2.803(2) . ?
Mn1 Mn2 2.934(2) . ?
Mn1 Mn2 3.084(2) 2_576 ?
Mn1 Mn3 3.208(2) 2_576 ?
Mn2 O4 1.851(6) . ?
Mn2 O1 1.938(6) . ?
Mn2 O2 1.945(6) 2_576 ?
Mn2 N2 2.030(8) . ?
Mn2 O9 2.240(7) . ?
Mn2 O5 2.319(7) . ?
Mn2 Mn1 3.084(2) 2_576 ?
Mn3 O3 1.839(6) . ?
Mn3 O2 1.924(6) . ?
Mn3 O1 1.925(6) . ?
Mn3 N1 2.037(8) . ?
Mn3 O6 2.267(7) . ?
Mn3 O5 2.408(7) . ?
Mn3 Mn1 3.208(2) 2_576 ?
O2 Mn2 1.945(6) 2_576 ?
O2 Mn1 2.390(6) 2_576 ?
O3 C1 1.423(10) . ?
O4 C19 1.433(11) . ?
O5 C37 1.434(11) . ?
O5 Mn1 1.924(6) 2_576 ?
O6 C41 1.289(12) . ?
O7 C41 1.245(11) . ?
O8 C51 1.261(11) . ?
O9 C51 1.248(11) . ?
N1 C6 1.346(12) . ?
N1 C2 1.351(12) . ?
N2 C24 1.337(11) . ?
N2 C20 1.351(11) . ?
C1 C7 1.516(15) . ?
C1 C2 1.537(14) . ?
C1 C13 1.580(14) . ?
C2 C3 1.375(13) . ?
C3 C4 1.365(14) . ?
C3 H3A 0.9500 . ?
C4 C5 1.393(15) . ?
C4 H4A 0.9500 . ?
C5 C6 1.353(14) . ?
C5 H5A 0.9500 . ?
C6 H6A 0.9500 . ?
C7 C8 1.369(15) . ?
C7 C12 1.379(15) . ?
C8 C9 1.376(17) . ?
C8 H8A 0.9500 . ?
C9 C10 1.346(18) . ?
C9 H9A 0.9500 . ?
C10 C11 1.360(18) . ?
C10 H10A 0.9500 . ?
C11 C12 1.386(16) . ?
C11 H11A 0.9500 . ?
C12 H12A 0.9500 . ?
C13 C14 1.373(14) . ?
C13 C18 1.421(14) . ?
C14 C15 1.384(15) . ?
C14 H14A 0.9500 . ?
C15 C16 1.374(16) . ?
C15 H15A 0.9500 . ?
C16 C17 1.341(17) . ?
C16 H16A 0.9500 . ?
C17 C18 1.404(17) . ?
C17 H17A 0.9500 . ?
C18 H18A 0.9500 . ?
C19 C31 1.516(13) . ?
C19 C20 1.531(13) . ?
C19 C25 1.540(13) . ?
C20 C21 1.377(13) . ?
C21 C22 1.379(14) . ?
C21 H21A 0.9500 . ?
C22 C23 1.360(14) . ?
C22 H22A 0.9500 . ?
C23 C24 1.386(14) . ?
C23 H23A 0.9500 . ?
C24 H24A 0.9500 . ?
C25 C30 1.374(14) . ?
C25 C26 1.401(14) . ?
C26 C27 1.369(15) . ?
C26 H26A 0.9500 . ?
C27 C28 1.381(17) . ?
C27 H27A 0.9500 . ?
C28 C29 1.348(16) . ?
C28 H28A 0.9500 . ?
C29 C30 1.414(14) . ?
C29 H29A 0.9500 . ?
C30 H30A 0.9500 . ?
C31 C32 1.380(13) . ?
C31 C36 1.404(14) . ?
C32 C33 1.372(14) . ?
C32 H32A 0.9500 . ?
C33 C34 1.360(15) . ?
C33 H33A 0.9500 . ?
C34 C35 1.366(15) . ?
C34 H34A 0.9500 . ?
C35 C36 1.401(14) . ?
C35 H35A 0.9500 . ?
C36 H36A 0.9500 . ?
C37 H37A 0.9800 . ?
C37 H37B 0.9800 . ?
C37 H37C 0.9800 . ?
C41 C42 1.519(14) . ?
C42 C43 1.387(14) . ?
C42 C47 1.403(14) . ?
C43 C44 1.353(15) . ?
C43 H43A 0.9500 . ?
C44 C45 1.391(15) . ?
C44 H44A 0.9500 . ?
C45 C46 1.378(16) . ?
C45 H45A 0.9500 . ?
C46 C47 1.390(15) . ?
C46 H46A 0.9500 . ?
C47 H47A 0.9500 . ?
C51 C52 1.485(13) . ?
C52 C53 1.355(13) . ?
C52 C57 1.380(14) . ?
C53 C54 1.373(14) . ?
C53 H53A 0.9500 . ?
C54 C55 1.369(16) . ?
C54 H54A 0.9500 . ?
C55 C56 1.364(15) . ?
C55 H55A 0.9500 . ?
C56 C57 1.362(14) . ?
C56 H56A 0.9500 . ?
C57 H57A 0.9500 . ?
Mn4 O10 1.902(6) . ?
Mn4 O14 1.910(7) 2_665 ?
Mn4 O11 1.935(7) 2_665 ?
Mn4 O16 1.941(6) . ?
Mn4 O17 2.104(6) . ?
Mn4 O11 2.409(6) . ?
Mn4 Mn6 2.794(2) . ?
Mn4 Mn5 2.941(2) . ?
Mn4 Mn5 3.065(2) 2_665 ?
Mn4 Mn6 3.227(2) 2_665 ?
Mn5 O12 1.818(7) . ?
Mn5 O11 1.920(7) . ?
Mn5 O10 1.960(6) . ?
Mn5 N3 2.036(7) . ?
Mn5 O15 2.220(7) . ?
Mn5 O14 2.342(6) . ?
Mn5 Mn4 3.065(2) 2_665 ?
Mn6 O13 1.838(6) . ?
Mn6 O10 1.906(6) . ?
Mn6 O11 1.924(7) 2_665 ?
Mn6 N4 2.029(8) . ?
Mn6 O18 2.296(6) . ?
Mn6 O14 2.353(6) . ?
Mn6 Mn4 3.227(2) 2_665 ?
O11 Mn6 1.924(7) 2_665 ?
O11 Mn4 1.935(7) 2_665 ?
O12 C58 1.428(10) . ?
O13 C76 1.408(12) . ?
O14 C94 1.435(11) . ?
O14 Mn4 1.910(7) 2_665 ?
O15 C102 1.220(12) . ?
O16 C102 1.281(11) . ?
O17 C95 1.272(12) . ?
O18 C95 1.256(12) . ?
N3 C59 1.331(12) . ?
N3 C63 1.336(12) . ?
N4 C77 1.349(12) . ?
N4 C81 1.351(12) . ?
C58 C70 1.514(16) . ?
C58 C59 1.529(14) . ?
C58 C64 1.535(14) . ?
C59 C60 1.411(13) . ?
C60 C61 1.352(15) . ?
C60 H60A 0.9500 . ?
C61 C62 1.378(15) . ?
C61 H61A 0.9500 . ?
C62 C63 1.373(13) . ?
C62 H62A 0.9500 . ?
C63 H63A 0.9500 . ?
C64 C65 1.374(15) . ?
C64 C69 1.432(14) . ?
C65 C66 1.379(15) . ?
C65 H65A 0.9500 . ?
C66 C67 1.386(17) . ?
C66 H66A 0.9500 . ?
C67 C68 1.376(17) . ?
C67 H67A 0.9500 . ?
C68 C69 1.368(15) . ?
C68 H68A 0.9500 . ?
C69 H69A 0.9500 . ?
C70 C75 1.360(17) . ?
C70 C71 1.367(17) . ?
C71 C72 1.40(2) . ?
C71 H71A 0.9500 . ?
C72 C73 1.36(3) . ?
C72 H72A 0.9500 . ?
C73 C74 1.38(3) . ?
C73 H73A 0.9500 . ?
C74 C75 1.38(2) . ?
C74 H74A 0.9500 . ?
C75 H75A 0.9500 . ?
C76 C77 1.523(14) . ?
C76 C82 1.552(15) . ?
C76 C88 1.582(13) . ?
C77 C78 1.355(15) . ?
C78 C79 1.401(16) . ?
C78 H78A 0.9500 . ?
C79 C80 1.381(16) . ?
C79 H79A 0.9500 . ?
C80 C81 1.371(14) . ?
C80 H80A 0.9500 . ?
C81 H81A 0.9500 . ?
C82 C83 1.349(16) . ?
C82 C87 1.366(17) . ?
C83 C84 1.419(18) . ?
C83 H83A 0.9500 . ?
C84 C85 1.28(2) . ?
C84 H84A 0.9500 . ?
C85 C86 1.37(2) . ?
C85 H85A 0.9500 . ?
C86 C87 1.378(18) . ?
C86 H86A 0.9500 . ?
C87 H87A 0.9500 . ?
C88 C93 1.374(14) . ?
C88 C89 1.399(14) . ?
C89 C90 1.367(15) . ?
C89 H89A 0.9500 . ?
C90 C91 1.375(16) . ?
C90 H90A 0.9500 . ?
C91 C92 1.372(16) . ?
C91 H91A 0.9500 . ?
C92 C93 1.379(14) . ?
C92 H92A 0.9500 . ?
C93 H93A 0.9500 . ?
C94 H94A 0.9800 . ?
C94 H94B 0.9800 . ?
C94 H94C 0.9800 . ?
C95 C96 1.525(14) . ?
C96 C97 1.351(14) . ?
C96 C101 1.397(16) . ?
C97 C98 1.393(14) . ?
C97 H97A 0.9500 . ?
C98 C99 1.373(18) . ?
C98 H98A 0.9500 . ?
C99 C100 1.362(18) . ?
C99 H99A 0.9500 . ?
C100 C101 1.418(16) . ?
C100 H10B 0.9500 . ?
C101 H10C 0.9500 . ?
C102 C103 1.501(15) . ?
C103 C104 1.380(15) . ?
C103 C108 1.417(15) . ?
C104 C105 1.392(16) . ?
C104 H10D 0.9500 . ?
C105 C106 1.36(2) . ?
C105 H10E 0.9500 . ?
C106 C107 1.42(2) . ?
C106 H10F 0.9500 . ?
C107 C108 1.373(17) . ?
C107 H10G 0.9500 . ?
C108 H10H 0.9500 . ?
